data_2015006
loop_
_publ_author_name
'Graham King'
'Milan Gembicky'
'Philip Coppens'

_publ_section_title
;
 Two novel bis(2,9-dimethyl-1,10-phenanthroline)copper(I) complexes:
 [Cu(dmp)~2~]~2~(PF~6~)~2~&#x00B7;0.5(bpmh)&#x00B7;CH~3~CN and
 [Cu(dmp)~2~][N(CN)~2~]
;
_journal_issue 7
_journal_name_full 'Acta Crystallographica Section C'
_journal_page_first m329
_journal_page_last m332
_journal_paper_doi 10.1107/S0108270105010760
_journal_volume 61
_journal_year 2005
_chemical_formula_iupac '[Cu (C14 H12 N2)2] (C2 N3)'
_chemical_formula_moiety 'C28 H24 Cu N4 , C2 N3'
_chemical_formula_sum 'C30 H24 Cu N7'
_chemical_formula_weight 546.12
_chemical_name_common '[Cu(dmp)2]dca'
_chemical_name_systematic
;
Bis(2,9-dimethyl-1,10-phenanthroline-\k^2^N,N')copper(I) dicyanamide
;
_space_group_IT_number 14
_symmetry_cell_setting monoclinic
_symmetry_space_group_name_Hall '-P 2yn'
_symmetry_space_group_name_H-M 'P 1 21/n 1'
_atom_sites_solution_hydrogens difmap
_atom_sites_solution_primary direct
_atom_sites_solution_secondary difmap
_audit_creation_method SHELXL97
_cell_angle_alpha 90.00
_cell_angle_beta 101.1380(10)
_cell_angle_gamma 90.00
_cell_formula_units_Z 4
_cell_length_a 15.0055(5)
_cell_length_b 10.3286(3)
_cell_length_c 16.8878(5)
_cell_measurement_reflns_used 19294
_cell_measurement_temperature 90.0(10)
_cell_measurement_theta_max 56.50
_cell_measurement_theta_min 4.65
_cell_volume 2568.07(14)
_computing_cell_refinement SMART
_computing_data_collection 'SMART (Bruker, 1999)'
_computing_data_reduction 'SAINT (Bruker, 1999)'
_computing_molecular_graphics 'SHELXTL (Bruker, 1997)'
_computing_publication_material SHELXTL
_computing_structure_refinement 'SHELXL97 (Sheldrick, 1997)'
_computing_structure_solution 'SHELXS97 (Sheldrick, 1997)'
_diffrn_ambient_temperature 90.0(10)
_diffrn_measured_fraction_theta_full 0.994
_diffrn_measured_fraction_theta_max 0.994
_diffrn_measurement_device_type 'Bruker SMART CCD area-detector'
_diffrn_measurement_method '\f and \w'
_diffrn_radiation_monochromator graphite
_diffrn_radiation_source 'rotating anode'
_diffrn_radiation_type MoK\a
_diffrn_radiation_wavelength 0.71073
_diffrn_reflns_av_R_equivalents 0.0326
_diffrn_reflns_av_sigmaI/netI 0.0209
_diffrn_reflns_limit_h_max 21
_diffrn_reflns_limit_h_min -21
_diffrn_reflns_limit_k_max 14
_diffrn_reflns_limit_k_min -14
_diffrn_reflns_limit_l_max 23
_diffrn_reflns_limit_l_min -23
_diffrn_reflns_number 44252
_diffrn_reflns_theta_full 29.98
_diffrn_reflns_theta_max 29.98
_diffrn_reflns_theta_min 2.02
_diffrn_standards_decay_% 0
_diffrn_standards_number 0
_exptl_absorpt_coefficient_mu 0.884
_exptl_absorpt_correction_T_max 0.9407
_exptl_absorpt_correction_T_min 0.7187
_exptl_absorpt_correction_type multi-scan
_exptl_absorpt_process_details '(SADABS; Sheldrick, 1996)'
_exptl_crystal_colour orange
_exptl_crystal_density_diffrn 1.412
_exptl_crystal_density_method 'not measured'
_exptl_crystal_description parallelepiped
_exptl_crystal_F_000 1128
_exptl_crystal_size_max 0.3
_exptl_crystal_size_mid 0.2
_exptl_crystal_size_min 0.1
_refine_diff_density_max 0.452
_refine_diff_density_min -0.391
_refine_ls_extinction_coef 0.0108(6)
_refine_ls_extinction_expression Fc^*^=kFc[1+0.001xFc^2^\l^3^/sin(2\q)]^-1/4^
_refine_ls_extinction_method 'SHELXL97 (Sheldrick, 1997)'
_refine_ls_goodness_of_fit_ref 1.063
_refine_ls_hydrogen_treatment constr
_refine_ls_matrix_type full
_refine_ls_number_parameters 348
_refine_ls_number_reflns 7446
_refine_ls_number_restraints 0
_refine_ls_restrained_S_all 1.063
_refine_ls_R_factor_all 0.0371
_refine_ls_R_factor_gt 0.0291
_refine_ls_shift/su_max 0.001
_refine_ls_shift/su_mean 0.000
_refine_ls_structure_factor_coef Fsqd
_refine_ls_weighting_details 'calc w = 1/[\s^2^(Fo^2^)+(0.04P)^2^+1.4111P] where P=(Fo^2^+2Fc^2^)/3'
_refine_ls_weighting_scheme calc
_refine_ls_wR_factor_gt 0.0783
_refine_ls_wR_factor_ref 0.0847
_reflns_number_gt 6422
_reflns_number_total 7446
_reflns_threshold_expression I>2\s(I)
_cod_data_source_file gg1253.cif
_cod_data_source_block II
_cod_depositor_comments
;
The following automatic conversions were performed:

'_chemical_melting_point' value 'not measured' was changed to '?' -
the value is undefined or not given.

Automatic conversion script
Id: cif_fix_values 1715 2011-07-08 13:25:40Z adriana 
;
_cod_original_cell_volume 2568.10(10)
_cod_original_sg_symbol_Hall -P2yn
_cod_original_sg_symbol_H-M 'P 21/n'
_cod_original_formula_sum 'C30 H24 Cu1 N7'
_cod_database_code 2015006
_cod_database_fobs_code 2015006

loop_
_symmetry_equiv_pos_as_xyz
'x, y, z'
'-x+1/2, y+1/2, -z+1/2'
'-x, -y, -z'
'x-1/2, -y-1/2, z-1/2'

loop_
_atom_site_label
_atom_site_fract_x
_atom_site_fract_y
_atom_site_fract_z
_atom_site_U_iso_or_equiv
_atom_site_adp_type
_atom_site_calc_flag
_atom_site_refinement_flags
_atom_site_occupancy
_atom_site_disorder_assembly
_atom_site_disorder_group
_atom_site_type_symbol
Cu1 0.775418(10) 0.295452(15) 0.054163(9) 0.01750(6) Uani d . 1 . . Cu
N1 0.78925(7) 0.10113(10) 0.05254(6) 0.01492(19) Uani d . 1 . . N
N3 0.71650(7) 0.40778(10) -0.04079(6) 0.0159(2) Uani d . 1 . . N
N2 0.91389(7) 0.28856(10) 0.08982(6) 0.0162(2) Uani d . 1 . . N
N4 0.69177(7) 0.39728(10) 0.11180(6) 0.0166(2) Uani d . 1 . . N
C26 0.66039(8) 0.49860(11) -0.01785(7) 0.0146(2) Uani d . 1 . . C
N6 0.45912(9) 0.08346(13) 0.19782(9) 0.0337(3) Uani d . 1 . . N
C18 0.61373(8) 0.59160(12) -0.07100(8) 0.0168(2) Uani d . 1 . . C
C21 0.59059(8) 0.58410(12) 0.09139(8) 0.0181(2) Uani d . 1 . . C
C12 0.87787(8) 0.06378(11) 0.07237(7) 0.0140(2) Uani d . 1 . . C
C3 0.83686(9) -0.16001(13) 0.05273(8) 0.0209(2) Uani d . 1 . . C
H3 0.8521 -0.2492 0.0519 0.025 Uiso calc R 1 . . H
C7 1.03710(8) 0.13094(12) 0.11500(7) 0.0167(2) Uani d . 1 . . C
C25 0.64792(8) 0.49387(11) 0.06440(7) 0.0153(2) Uani d . 1 . . C
C9 1.06786(9) 0.35842(13) 0.13225(9) 0.0234(3) Uani d . 1 . . C
H9 1.1092 0.4282 0.1462 0.028 Uiso calc R 1 . . H
C23 0.62178(10) 0.47432(15) 0.21863(9) 0.0253(3) Uani d . 1 . . C
H23 0.6135 0.4651 0.2727 0.030 Uiso calc R 1 . . H
C27 0.78719(11) 0.30235(14) -0.14058(9) 0.0257(3) Uani d . 1 . . C
H27A 0.8384 0.2868 -0.0960 0.039 Uiso calc R 1 . . H
H27B 0.8101 0.3295 -0.1885 0.039 Uiso calc R 1 . . H
H27C 0.7518 0.2226 -0.1525 0.039 Uiso calc R 1 . . H
C16 0.68493(9) 0.49894(13) -0.17373(8) 0.0213(2) Uani d . 1 . . C
H16 0.6952 0.4976 -0.2275 0.026 Uiso calc R 1 . . H
C19 0.55435(9) 0.68147(12) -0.04193(9) 0.0198(2) Uani d . 1 . . C
H19 0.5220 0.7438 -0.0777 0.024 Uiso calc R 1 . . H
C17 0.62828(9) 0.59055(13) -0.15105(8) 0.0208(2) Uani d . 1 . . C
H17 0.5992 0.6526 -0.1890 0.025 Uiso calc R 1 . . H
C22 0.57983(10) 0.57342(14) 0.17223(9) 0.0236(3) Uani d . 1 . . C
H22 0.5438 0.6344 0.1942 0.028 Uiso calc R 1 . . H
C14 0.93809(10) 0.51921(13) 0.10180(10) 0.0260(3) Uani d . 1 . . C
H14A 0.9282 0.5469 0.0453 0.039 Uiso calc R 1 . . H
H14B 0.9820 0.5772 0.1347 0.039 Uiso calc R 1 . . H
H14C 0.8805 0.5222 0.1209 0.039 Uiso calc R 1 . . H
C24 0.67736(9) 0.38536(13) 0.18694(8) 0.0205(2) Uani d . 1 . . C
C8 1.09975(9) 0.23319(14) 0.13516(9) 0.0221(3) Uani d . 1 . . C
H8 1.1629 0.2159 0.1505 0.026 Uiso calc R 1 . . H
C11 0.94461(8) 0.16388(12) 0.09319(7) 0.0148(2) Uani d . 1 . . C
C6 1.06375(9) -0.00253(13) 0.11465(8) 0.0193(2) Uani d . 1 . . C
H6 1.1262 -0.0251 0.1285 0.023 Uiso calc R 1 . . H
C4 0.90559(8) -0.06626(12) 0.07322(7) 0.0161(2) Uani d . 1 . . C
C15 0.72777(9) 0.40696(12) -0.11717(8) 0.0183(2) Uani d . 1 . . C
N7 0.29411(10) 0.04206(16) 0.16951(9) 0.0358(3) Uani d . 1 . . N
C1 0.72529(8) 0.01055(13) 0.03414(8) 0.0184(2) Uani d . 1 . . C
C10 0.97425(9) 0.38352(13) 0.10870(8) 0.0196(2) Uani d . 1 . . C
C5 1.00031(9) -0.09668(12) 0.09469(8) 0.0193(2) Uani d . 1 . . C
H5 1.0191 -0.1845 0.0950 0.023 Uiso calc R 1 . . H
C28 0.72234(11) 0.27445(15) 0.23640(9) 0.0267(3) Uani d . 1 . . C
H28A 0.7229 0.1985 0.2017 0.040 Uiso calc R 1 . . H
H28B 0.6887 0.2541 0.2791 0.040 Uiso calc R 1 . . H
H28C 0.7849 0.2982 0.2607 0.040 Uiso calc R 1 . . H
C20 0.54403(9) 0.67816(13) 0.03594(9) 0.0207(2) Uani d . 1 . . C
H20 0.5052 0.7393 0.0542 0.025 Uiso calc R 1 . . H
C30 0.37201(10) 0.05583(14) 0.18202(9) 0.0253(3) Uani d . 1 . . C
C13 0.62866(9) 0.05463(14) 0.01348(10) 0.0260(3) Uani d . 1 . . C
H13A 0.6125 0.0987 0.0601 0.039 Uiso calc R 1 . . H
H13B 0.5889 -0.0205 -0.0009 0.039 Uiso calc R 1 . . H
H13C 0.6213 0.1146 -0.0323 0.039 Uiso calc R 1 . . H
C2 0.74786(9) -0.12181(13) 0.03393(9) 0.0227(3) Uani d . 1 . . C
H2 0.7012 -0.1848 0.0207 0.027 Uiso calc R 1 . . H
C29 0.51677(11) -0.01107(17) 0.19272(10) 0.0309(3) Uani d . 1 . . C
N5 0.57204(12) -0.0879(2) 0.19002(11) 0.0506(4) Uani d . 1 . . N

loop_
_atom_site_aniso_label
_atom_site_aniso_U_11
_atom_site_aniso_U_22
_atom_site_aniso_U_33
_atom_site_aniso_U_12
_atom_site_aniso_U_13
_atom_site_aniso_U_23
Cu1 0.01722(9) 0.01421(8) 0.02046(9) 0.00531(5) 0.00212(6) 0.00099(5)
N1 0.0151(5) 0.0143(5) 0.0152(4) 0.0020(4) 0.0024(4) 0.0003(3)
N3 0.0148(4) 0.0142(5) 0.0183(5) 0.0019(4) 0.0025(4) -0.0003(4)
N2 0.0182(5) 0.0129(5) 0.0168(5) 0.0018(4) 0.0017(4) 0.0000(4)
N4 0.0164(5) 0.0142(5) 0.0189(5) 0.0002(4) 0.0025(4) -0.0008(4)
C26 0.0119(5) 0.0122(5) 0.0191(5) 0.0000(4) 0.0018(4) -0.0009(4)
N6 0.0280(6) 0.0240(6) 0.0456(8) 0.0016(5) -0.0012(6) 0.0014(6)
C18 0.0133(5) 0.0131(5) 0.0227(6) 0.0003(4) 0.0001(4) 0.0002(4)
C21 0.0152(5) 0.0146(5) 0.0252(6) -0.0013(4) 0.0051(4) -0.0046(4)
C12 0.0159(5) 0.0129(5) 0.0133(5) 0.0021(4) 0.0027(4) 0.0004(4)
C3 0.0240(6) 0.0124(5) 0.0260(6) 0.0017(5) 0.0043(5) -0.0002(5)
C7 0.0158(5) 0.0167(5) 0.0168(5) 0.0030(4) 0.0016(4) -0.0002(4)
C25 0.0132(5) 0.0128(5) 0.0195(5) -0.0016(4) 0.0024(4) -0.0021(4)
C9 0.0202(6) 0.0187(6) 0.0294(7) -0.0033(5) 0.0004(5) -0.0020(5)
C23 0.0309(7) 0.0254(7) 0.0217(6) -0.0013(5) 0.0100(5) -0.0042(5)
C27 0.0308(7) 0.0248(7) 0.0237(6) 0.0109(5) 0.0107(5) 0.0019(5)
C16 0.0231(6) 0.0219(6) 0.0185(6) 0.0027(5) 0.0032(5) 0.0030(5)
C19 0.0148(5) 0.0134(5) 0.0298(7) 0.0020(4) 0.0006(5) 0.0002(5)
C17 0.0197(6) 0.0182(6) 0.0228(6) 0.0022(5) 0.0000(5) 0.0044(5)
C22 0.0245(6) 0.0207(6) 0.0276(7) 0.0002(5) 0.0100(5) -0.0073(5)
C14 0.0270(7) 0.0138(6) 0.0347(7) 0.0006(5) -0.0002(6) -0.0013(5)
C24 0.0228(6) 0.0199(6) 0.0189(6) -0.0020(5) 0.0039(5) -0.0017(5)
C8 0.0164(6) 0.0219(6) 0.0263(6) 0.0002(5) 0.0003(5) -0.0010(5)
C11 0.0161(5) 0.0132(5) 0.0148(5) 0.0020(4) 0.0022(4) -0.0002(4)
C6 0.0176(5) 0.0191(6) 0.0204(6) 0.0066(4) 0.0017(4) 0.0003(5)
C4 0.0193(6) 0.0131(5) 0.0160(5) 0.0026(4) 0.0036(4) 0.0004(4)
C15 0.0183(6) 0.0170(6) 0.0197(6) 0.0027(4) 0.0039(4) 0.0005(4)
N7 0.0278(7) 0.0489(9) 0.0325(7) 0.0066(6) 0.0102(5) 0.0011(6)
C1 0.0161(5) 0.0175(6) 0.0214(6) 0.0007(4) 0.0032(4) -0.0002(4)
C10 0.0217(6) 0.0147(5) 0.0216(6) 0.0006(4) 0.0022(5) -0.0003(4)
C5 0.0211(6) 0.0154(5) 0.0210(6) 0.0070(4) 0.0031(5) 0.0009(4)
C28 0.0338(8) 0.0262(7) 0.0202(6) 0.0027(6) 0.0050(5) 0.0040(5)
C20 0.0160(5) 0.0137(5) 0.0325(7) 0.0020(4) 0.0050(5) -0.0037(5)
C30 0.0313(7) 0.0241(7) 0.0207(6) 0.0058(5) 0.0054(5) 0.0021(5)
C13 0.0147(6) 0.0237(7) 0.0383(8) 0.0008(5) 0.0015(5) -0.0036(6)
C2 0.0214(6) 0.0164(6) 0.0297(7) -0.0030(5) 0.0031(5) -0.0012(5)
C29 0.0265(7) 0.0365(8) 0.0279(7) 0.0031(6) 0.0007(6) 0.0013(6)
N5 0.0385(8) 0.0611(11) 0.0497(10) 0.0199(8) 0.0020(7) -0.0073(8)

loop_
_atom_type_symbol
_atom_type_description
_atom_type_scat_dispersion_real
_atom_type_scat_dispersion_imag
_atom_type_scat_source
C C 0.0033 0.0016 'International Tables Vol C Tables 4.2.6.8 and 6.1.1.4'
H H 0.0000 0.0000 'International Tables Vol C Tables 4.2.6.8 and 6.1.1.4'
N N 0.0061 0.0033 'International Tables Vol C Tables 4.2.6.8 and 6.1.1.4'
Cu Cu 0.3201 1.2651 'International Tables Vol C Tables 4.2.6.8 and 6.1.1.4'

loop_
_geom_angle_atom_site_label_1
_geom_angle_atom_site_label_2
_geom_angle_atom_site_label_3
_geom_angle
_geom_angle_publ_flag
N1 Cu1 N4 126.72(4) yes
N1 Cu1 N3 125.85(4) yes
N4 Cu1 N3 82.39(4) yes
N1 Cu1 N2 82.44(4) yes
N4 Cu1 N2 124.34(4) yes
N3 Cu1 N2 120.80(4) yes
C1 N1 C12 118.87(11) ?
C1 N1 Cu1 129.02(9) ?
C12 N1 Cu1 112.10(8) ?
C15 N3 C26 118.64(11) ?
C15 N3 Cu1 129.88(9) ?
C26 N3 Cu1 111.44(8) ?
C10 N2 C11 118.44(11) ?
C10 N2 Cu1 130.46(9) ?
C11 N2 Cu1 111.10(8) ?
C24 N4 C25 118.48(11) ?
C24 N4 Cu1 129.71(9) ?
C25 N4 Cu1 111.77(8) ?
N3 C26 C18 123.14(11) ?
N3 C26 C25 116.94(11) ?
C18 C26 C25 119.89(11) ?
C30 N6 C29 117.74(14) yes
C26 C18 C17 117.16(11) ?
C26 C18 C19 119.24(12) ?
C17 C18 C19 123.59(12) ?
C25 C21 C22 117.05(12) ?
C25 C21 C20 119.34(12) ?
C22 C21 C20 123.56(12) ?
N1 C12 C4 123.09(11) ?
N1 C12 C11 117.26(10) ?
C4 C12 C11 119.66(11) ?
C2 C3 C4 119.59(12) ?
C2 C3 H3 120.2 ?
C4 C3 H3 120.2 ?
C11 C7 C8 117.36(11) ?
C11 C7 C6 119.51(12) ?
C8 C7 C6 123.12(12) ?
N4 C25 C21 123.44(12) ?
N4 C25 C26 116.95(11) ?
C21 C25 C26 119.58(11) ?
C8 C9 C10 120.27(12) ?
C8 C9 H9 119.9 ?
C10 C9 H9 119.9 ?
C22 C23 C24 120.66(13) ?
C22 C23 H23 119.7 ?
C24 C23 H23 119.7 ?
C15 C27 H27A 109.5 ?
C15 C27 H27B 109.5 ?
H27A C27 H27B 109.5 ?
C15 C27 H27C 109.5 ?
H27A C27 H27C 109.5 ?
H27B C27 H27C 109.5 ?
C17 C16 C15 120.01(12) ?
C17 C16 H16 120.0 ?
C15 C16 H16 120.0 ?
C20 C19 C18 120.68(12) ?
C20 C19 H19 119.7 ?
C18 C19 H19 119.7 ?
C16 C17 C18 119.39(12) ?
C16 C17 H17 120.3 ?
C18 C17 H17 120.3 ?
C23 C22 C21 119.18(12) ?
C23 C22 H22 120.4 ?
C21 C22 H22 120.4 ?
C10 C14 H14A 109.5 ?
C10 C14 H14B 109.5 ?
H14A C14 H14B 109.5 ?
C10 C14 H14C 109.5 ?
H14A C14 H14C 109.5 ?
H14B C14 H14C 109.5 ?
N4 C24 C23 121.07(13) ?
N4 C24 C28 117.54(12) ?
C23 C24 C28 121.39(12) ?
C9 C8 C7 118.92(12) ?
C9 C8 H8 120.5 ?
C7 C8 H8 120.5 ?
N2 C11 C7 123.16(11) ?
N2 C11 C12 117.08(11) ?
C7 C11 C12 119.76(11) ?
C5 C6 C7 120.43(12) ?
C5 C6 H6 119.8 ?
C7 C6 H6 119.8 ?
C12 C4 C3 116.97(11) ?
C12 C4 C5 119.31(11) ?
C3 C4 C5 123.72(11) ?
N3 C15 C16 121.63(12) ?
N3 C15 C27 116.88(11) ?
C16 C15 C27 121.49(12) ?
N1 C1 C2 121.27(12) ?
N1 C1 C13 117.56(12) ?
C2 C1 C13 121.18(12) ?
N2 C10 C9 121.83(12) ?
N2 C10 C14 116.80(12) ?
C9 C10 C14 121.36(12) ?
C6 C5 C4 121.32(11) ?
C6 C5 H5 119.3 ?
C4 C5 H5 119.3 ?
C24 C28 H28A 109.5 ?
C24 C28 H28B 109.5 ?
H28A C28 H28B 109.5 ?
C24 C28 H28C 109.5 ?
H28A C28 H28C 109.5 ?
H28B C28 H28C 109.5 ?
C19 C20 C21 121.24(12) ?
C19 C20 H20 119.4 ?
C21 C20 H20 119.4 ?
N7 C30 N6 174.36(17) yes
C1 C13 H13A 109.5 ?
C1 C13 H13B 109.5 ?
H13A C13 H13B 109.5 ?
C1 C13 H13C 109.5 ?
H13A C13 H13C 109.5 ?
H13B C13 H13C 109.5 ?
C3 C2 C1 120.21(12) ?
C3 C2 H2 119.9 ?
C1 C2 H2 119.9 ?
N5 C29 N6 175.3(2) yes

loop_
_geom_bond_atom_site_label_1
_geom_bond_atom_site_label_2
_geom_bond_site_symmetry_2
_geom_bond_distance
_geom_bond_publ_flag
Cu1 N1 . 2.0185(11) yes
Cu1 N4 . 2.0251(11) yes
Cu1 N3 . 2.0374(11) yes
Cu1 N2 . 2.0498(11) yes
N1 C1 . 1.3333(16) ?
N1 C12 . 1.3628(15) ?
N3 C15 . 1.3330(16) ?
N3 C26 . 1.3656(15) ?
N2 C10 . 1.3314(16) ?
N2 C11 . 1.3653(15) ?
N4 C24 . 1.3336(17) ?
N4 C25 . 1.3657(16) ?
C26 C18 . 1.4056(16) ?
C26 C25 . 1.4378(17) ?
N6 C30 . 1.314(2) ?
N6 C29 . 1.318(2) ?
C18 C17 . 1.4105(19) ?
C18 C19 . 1.4371(17) ?
C21 C25 . 1.4028(17) ?
C21 C22 . 1.4098(19) ?
C21 C20 . 1.4339(19) ?
C12 C4 . 1.4053(16) ?
C12 C11 . 1.4351(17) ?
C3 C2 . 1.3698(19) ?
C3 C4 . 1.4082(18) ?
C3 H3 . 0.9500 ?
C7 C11 . 1.4070(17) ?
C7 C8 . 1.4113(18) ?
C7 C6 . 1.4357(17) ?
C9 C8 . 1.377(2) ?
C9 C10 . 1.4081(19) ?
C9 H9 . 0.9500 ?
C23 C22 . 1.367(2) ?
C23 C24 . 1.4136(19) ?
C23 H23 . 0.9500 ?
C27 C15 . 1.5016(18) ?
C27 H27A . 0.9800 ?
C27 H27B . 0.9800 ?
C27 H27C . 0.9800 ?
C16 C17 . 1.3749(19) ?
C16 C15 . 1.4110(18) ?
C16 H16 . 0.9500 ?
C19 C20 . 1.354(2) ?
C19 H19 . 0.9500 ?
C17 H17 . 0.9500 ?
C22 H22 . 0.9500 ?
C14 C10 . 1.4992(19) ?
C14 H14A . 0.9800 ?
C14 H14B . 0.9800 ?
C14 H14C . 0.9800 ?
C24 C28 . 1.499(2) ?
C8 H8 . 0.9500 ?
C6 C5 . 1.3570(19) ?
C6 H6 . 0.9500 ?
C4 C5 . 1.4323(17) ?
N7 C30 . 1.156(2) ?
C1 C2 . 1.4085(19) ?
C1 C13 . 1.4954(18) ?
C5 H5 . 0.9500 ?
C28 H28A . 0.9800 ?
C28 H28B . 0.9800 ?
C28 H28C . 0.9800 ?
C20 H20 . 0.9500 ?
C13 H13A . 0.9800 ?
C13 H13B . 0.9800 ?
C13 H13C . 0.9800 ?
C2 H2 . 0.9500 ?
C29 N5 . 1.155(2) ?
